data_1507788
loop_
_publ_author_name
'Wilson, Justin J.'
'Lippard, Stephen J.'

_publ_section_title
;
 In Vitro Anticancer Activity of cis-Diammineplatinum(II) Complexes with
 \b-Diketonate Leaving Group Ligands.
;
_journal_issue 11
_journal_name_full 'Journal of medicinal chemistry'
_journal_page_first 5326
_journal_page_last 5336
_journal_paper_doi 10.1021/jm3002857
_journal_volume 55
_journal_year 2012
_chemical_formula_sum 'C10 H15 N3 O5 Pt'
_chemical_formula_weight 452.34
_chemical_name_common 'Compound 3'
_chemical_name_systematic
;

 ?

;
_space_group_IT_number 29
_symmetry_cell_setting orthorhombic
_symmetry_space_group_name_Hall 'P 2c -2ac'
_symmetry_space_group_name_H-M 'P c a 21'
_atom_sites_solution_hydrogens geom
_atom_sites_solution_primary direct
_atom_sites_solution_secondary difmap
_audit_creation_method SHELXL-97
_cell_angle_alpha 90.00
_cell_angle_beta 90.00
_cell_angle_gamma 90.00
_cell_formula_units_Z 4
_cell_length_a 9.4898(12)
_cell_length_b 15.218(2)
_cell_length_c 8.9436(12)
_cell_measurement_reflns_used 9990
_cell_measurement_temperature 100(2)
_cell_measurement_theta_max 29.05
_cell_measurement_theta_min 2.68
_cell_volume 1291.6(3)
_computing_cell_refinement 'Bruker SMART'
_computing_data_collection 'Bruker SMART'
_computing_data_reduction 'Bruker SAINT'
_computing_molecular_graphics 'Bruker SHELXTL'
_computing_publication_material 'Bruker SHELXTL'
_computing_structure_refinement 'SHELXL-97 (Sheldrick, 1997)'
_computing_structure_solution 'SHELXS-97 (Sheldrick, 1990)'
_diffrn_ambient_temperature 100(2)
_diffrn_measured_fraction_theta_full 0.998
_diffrn_measured_fraction_theta_max 0.998
_diffrn_measurement_device_type 'CCD area detector'
_diffrn_measurement_method 'phi and omega scans'
_diffrn_radiation_monochromator graphite
_diffrn_radiation_source 'fine-focus sealed tube'
_diffrn_radiation_type MoK\a
_diffrn_radiation_wavelength 0.71073
_diffrn_reflns_av_R_equivalents 0.0302
_diffrn_reflns_av_sigmaI/netI 0.0215
_diffrn_reflns_limit_h_max 12
_diffrn_reflns_limit_h_min -12
_diffrn_reflns_limit_k_max 20
_diffrn_reflns_limit_k_min -20
_diffrn_reflns_limit_l_max 12
_diffrn_reflns_limit_l_min -12
_diffrn_reflns_number 25499
_diffrn_reflns_theta_full 29.06
_diffrn_reflns_theta_max 29.06
_diffrn_reflns_theta_min 2.53
_exptl_absorpt_coefficient_mu 10.884
_exptl_absorpt_correction_T_max 0.6121
_exptl_absorpt_correction_T_min 0.3110
_exptl_absorpt_correction_type multi-scan
_exptl_absorpt_process_details 'Blessing, 1995'
_exptl_crystal_colour 'pale yellow'
_exptl_crystal_density_diffrn 2.326
_exptl_crystal_density_meas ?
_exptl_crystal_density_method 'not measured'
_exptl_crystal_description block
_exptl_crystal_F_000 856
_exptl_crystal_size_max 0.14
_exptl_crystal_size_mid 0.10
_exptl_crystal_size_min 0.05
_refine_diff_density_max 0.879
_refine_diff_density_min -0.532
_refine_diff_density_rms 0.081
_refine_ls_abs_structure_details 'Flack H D (1983), Acta Cryst. A39, 876-881'
_refine_ls_abs_structure_Flack 0.011(7)
_refine_ls_extinction_method none
_refine_ls_goodness_of_fit_ref 1.062
_refine_ls_hydrogen_treatment constr
_refine_ls_matrix_type full
_refine_ls_number_parameters 176
_refine_ls_number_reflns 3436
_refine_ls_number_restraints 1
_refine_ls_restrained_S_all 1.062
_refine_ls_R_factor_all 0.0144
_refine_ls_R_factor_gt 0.0131
_refine_ls_shift/su_max 0.001
_refine_ls_shift/su_mean 0.000
_refine_ls_structure_factor_coef Fsqd
_refine_ls_weighting_details 'calc w=1/[\s^2^(Fo^2^)+(0.0000P)^2^+0.8329P] where P=(Fo^2^+2Fc^2^)/3'
_refine_ls_weighting_scheme calc
_refine_ls_wR_factor_gt 0.0285
_refine_ls_wR_factor_ref 0.0289
_reflns_number_gt 3242
_reflns_number_total 3436
_reflns_threshold_expression >2sigma(I)
_cod_data_source_file jm3002857_si_002.cif
_cod_data_source_block Compound_3
_cod_depositor_comments
;
The following automatic conversions were performed:

'_symmetry_cell_setting' value 'Orthorhombic' changed to
'orthorhombic' according to
/home/saulius/struct/CIF-dictionaries/cif_core.dic dictionary named
'cif_core.dic' version 2.4.1 from 2010-06-29.

Automatic conversion script
Id: cif_fix_values 1891 2012-01-12 08:04:46Z andrius 

The following automatic conversions were performed:

'_exptl_crystal_density_meas' value 'not measured' was changed to '?'
- the value is perceived as not measured.

Automatic conversion script
Id: cif_fix_values 3008 2015-01-20 13:52:24Z robertas 
;
_cod_original_sg_symbol_H-M Pca2(1)
_cod_database_code 1507788

loop_
_symmetry_equiv_pos_as_xyz
'x, y, z'
'-x, -y, z+1/2'
'x+1/2, -y, z'
'-x+1/2, y, z+1/2'

loop_
_atom_site_label
_atom_site_type_symbol
_atom_site_fract_x
_atom_site_fract_y
_atom_site_fract_z
_atom_site_U_iso_or_equiv
_atom_site_adp_type
_atom_site_occupancy
_atom_site_symmetry_multiplicity
_atom_site_calc_flag
_atom_site_refinement_flags
Pt1 Pt 0.125777(9) 0.168705(5) -0.06366(6) 0.01041(3) Uani 1 1 d .
C8 C -0.2274(2) 0.44336(16) 0.4282(4) 0.0169(5) Uani 1 1 d .
H8A H -0.2900 0.4720 0.4951 0.020 Uiso 1 1 calc R
O1 O 0.30999(18) 0.22339(12) -0.0096(2) 0.0125(4) Uani 1 1 d .
C3 C 0.2071(3) 0.32970(17) 0.1546(3) 0.0130(5) Uani 1 1 d .
H3A H 0.2303 0.3790 0.2151 0.016 Uiso 1 1 calc R
O2 O 0.01060(18) 0.24648(12) 0.0671(2) 0.0129(4) Uani 1 1 d .
C7 C -0.1093(3) 0.4868(2) 0.3740(3) 0.0166(5) Uani 1 1 d .
H7A H -0.0925 0.5460 0.4029 0.020 Uiso 1 1 calc R
C4 C 0.0647(3) 0.30768(19) 0.1450(3) 0.0126(5) Uani 1 1 d .
C2 C 0.3192(3) 0.28654(17) 0.0842(3) 0.0114(5) Uani 1 1 d .
C5 C -0.0394(3) 0.35870(18) 0.2372(3) 0.0118(5) Uani 1 1 d .
C10 C -0.1605(3) 0.3145(2) 0.2879(3) 0.0149(5) Uani 1 1 d .
H10 H -0.1792 0.2559 0.2573 0.018 Uiso 1 1 calc R
C9 C -0.2525(3) 0.35813(19) 0.3837(3) 0.0165(5) Uani 1 1 d .
H9A H -0.3341 0.3286 0.4190 0.020 Uiso 1 1 calc R
C6 C -0.0161(3) 0.44541(18) 0.2791(3) 0.0137(5) Uani 1 1 d .
H6A H 0.0639 0.4761 0.2423 0.016 Uiso 1 1 calc R
N1 N 0.2368(2) 0.08846(15) -0.2022(3) 0.0141(4) Uani 1 1 d .
H1A H 0.2265 0.1070 -0.2983 0.021 Uiso 1 1 calc R
H1B H 0.2040 0.0325 -0.1937 0.021 Uiso 1 1 calc R
H1C H 0.3296 0.0900 -0.1767 0.021 Uiso 1 1 calc R
N2 N -0.0596(2) 0.10879(15) -0.1131(2) 0.0148(5) Uani 1 1 d .
H2A H -0.0549 0.0512 -0.0863 0.022 Uiso 1 1 calc R
H2B H -0.0762 0.1129 -0.2131 0.022 Uiso 1 1 calc R
H2C H -0.1307 0.1354 -0.0622 0.022 Uiso 1 1 calc R
C1 C 0.4665(3) 0.31560(19) 0.1226(3) 0.0146(5) Uani 1 1 d .
H1D H 0.5341 0.2717 0.0867 0.022 Uiso 1 1 calc R
H1E H 0.4754 0.3217 0.2313 0.022 Uiso 1 1 calc R
H1F H 0.4859 0.3723 0.0748 0.022 Uiso 1 1 calc R
N3 N 0.5749(3) 0.08948(19) -0.0058(3) 0.0168(6) Uani 1 1 d .
O3 O 0.6692(2) 0.12958(16) 0.0667(3) 0.0262(5) Uani 1 1 d .
O4 O 0.5842(3) 0.08358(18) -0.1453(3) 0.0227(6) Uani 1 1 d .
O5 O 0.4735(2) 0.05612(13) 0.0619(2) 0.0211(4) Uani 1 1 d .

loop_
_atom_site_aniso_label
_atom_site_aniso_U_11
_atom_site_aniso_U_22
_atom_site_aniso_U_33
_atom_site_aniso_U_23
_atom_site_aniso_U_13
_atom_site_aniso_U_12
Pt1 0.01146(4) 0.00940(4) 0.01038(4) -0.00026(8) -0.00120(5) -0.00073(3)
C8 0.0140(10) 0.0238(12) 0.0129(11) 0.0021(16) -0.0023(14) 0.0066(9)
O1 0.0112(8) 0.0127(9) 0.0136(8) -0.0011(7) 0.0007(7) -0.0010(7)
C3 0.0138(12) 0.0110(14) 0.0142(13) -0.0030(9) -0.0005(9) -0.0019(9)
O2 0.0110(8) 0.0128(9) 0.0149(8) -0.0027(8) 0.0002(7) -0.0014(7)
C7 0.0183(13) 0.0147(14) 0.0168(12) -0.0016(11) -0.0047(10) 0.0038(11)
C4 0.0132(12) 0.0104(13) 0.0141(13) 0.0017(10) 0.0010(10) 0.0020(10)
C2 0.0125(11) 0.0111(13) 0.0106(11) 0.0031(9) -0.0009(10) -0.0014(9)
C5 0.0113(12) 0.0125(13) 0.0116(12) 0.0001(10) -0.0011(9) 0.0031(10)
C10 0.0128(12) 0.0171(14) 0.0149(13) -0.0018(11) -0.0025(10) -0.0012(10)
C9 0.0108(11) 0.0224(15) 0.0162(11) 0.0019(10) 0.0002(9) -0.0003(11)
C6 0.0130(12) 0.0147(13) 0.0135(12) 0.0020(10) -0.0027(10) 0.0009(10)
N1 0.0144(10) 0.0141(12) 0.0138(10) -0.0008(9) -0.0002(9) -0.0003(9)
N2 0.0144(10) 0.0137(12) 0.0162(10) -0.0020(8) -0.0016(8) -0.0003(9)
C1 0.0104(12) 0.0165(13) 0.0170(13) -0.0009(10) 0.0003(10) -0.0009(10)
N3 0.0181(13) 0.0141(15) 0.0183(11) -0.0055(11) -0.0007(11) 0.0052(12)
O3 0.0174(10) 0.0373(14) 0.0238(11) -0.0109(10) -0.0017(9) -0.0042(10)
O4 0.0320(13) 0.0234(15) 0.0127(11) -0.0016(9) 0.0012(9) 0.0026(12)
O5 0.0200(10) 0.0189(11) 0.0246(10) -0.0040(9) 0.0069(9) 0.0000(8)

loop_
_atom_type_symbol
_atom_type_description
_atom_type_scat_dispersion_real
_atom_type_scat_dispersion_imag
_atom_type_scat_source
C C 0.0033 0.0016 'International Tables Vol C Tables 4.2.6.8 and 6.1.1.4'
H H 0.0000 0.0000 'International Tables Vol C Tables 4.2.6.8 and 6.1.1.4'
N N 0.0061 0.0033 'International Tables Vol C Tables 4.2.6.8 and 6.1.1.4'
O O 0.0106 0.0060 'International Tables Vol C Tables 4.2.6.8 and 6.1.1.4'
Pt Pt -1.7033 8.3905 'International Tables Vol C Tables 4.2.6.8 and 6.1.1.4'

loop_
_geom_angle_atom_site_label_1
_geom_angle_atom_site_label_2
_geom_angle_atom_site_label_3
_geom_angle
O2 Pt1 O1 95.20(7)
O2 Pt1 N2 85.37(8)
O1 Pt1 N2 177.62(9)
O2 Pt1 N1 177.79(8)
O1 Pt1 N1 86.81(8)
N2 Pt1 N1 92.65(9)
C9 C8 C7 119.2(3)
C9 C8 H8A 120.4
C7 C8 H8A 120.4
C2 O1 Pt1 122.14(16)
C4 C3 C2 126.6(2)
C4 C3 H3A 116.7
C2 C3 H3A 116.7
C4 O2 Pt1 122.40(17)
C6 C7 C8 121.0(3)
C6 C7 H7A 119.5
C8 C7 H7A 119.5
O2 C4 C3 126.9(2)
O2 C4 C5 114.5(2)
C3 C4 C5 118.6(3)
O1 C2 C3 126.6(2)
O1 C2 C1 115.7(2)
C3 C2 C1 117.7(2)
C6 C5 C10 119.8(2)
C6 C5 C4 122.3(3)
C10 C5 C4 117.8(3)
C9 C10 C5 118.9(3)
C9 C10 H10 120.6
C5 C10 H10 120.6
C8 C9 C10 121.2(3)
C8 C9 H9A 119.4
C10 C9 H9A 119.4
C7 C6 C5 119.9(3)
C7 C6 H6A 120.1
C5 C6 H6A 120.1
Pt1 N1 H1A 109.5
Pt1 N1 H1B 109.5
H1A N1 H1B 109.5
Pt1 N1 H1C 109.5
H1A N1 H1C 109.5
H1B N1 H1C 109.5
Pt1 N2 H2A 109.5
Pt1 N2 H2B 109.5
H2A N2 H2B 109.5
Pt1 N2 H2C 109.5
H2A N2 H2C 109.5
H2B N2 H2C 109.5
C2 C1 H1D 109.5
C2 C1 H1E 109.5
H1D C1 H1E 109.5
C2 C1 H1F 109.5
H1D C1 H1F 109.5
H1E C1 H1F 109.5
O5 N3 O4 120.6(3)
O5 N3 O3 119.7(3)
O4 N3 O3 119.7(4)

loop_
_geom_bond_atom_site_label_1
_geom_bond_atom_site_label_2
_geom_bond_distance
Pt1 O2 1.9907(18)
Pt1 O1 1.9956(17)
Pt1 N2 2.030(2)
Pt1 N1 2.034(2)
C8 C9 1.377(4)
C8 C7 1.388(4)
C8 H8A 0.9500
O1 C2 1.279(3)
C3 C4 1.395(4)
C3 C2 1.400(4)
C3 H3A 0.9500
O2 C4 1.272(3)
C7 C6 1.379(4)
C7 H7A 0.9500
C4 C5 1.502(4)
C2 C1 1.506(4)
C5 C6 1.389(4)
C5 C10 1.407(4)
C10 C9 1.391(4)
C10 H10 0.9500
C9 H9A 0.9500
C6 H6A 0.9500
N1 H1A 0.9100
N1 H1B 0.9100
N1 H1C 0.9100
N2 H2A 0.9100
N2 H2B 0.9100
N2 H2C 0.9100
C1 H1D 0.9800
C1 H1E 0.9800
C1 H1F 0.9800
N3 O5 1.246(4)
N3 O4 1.253(3)
N3 O3 1.262(4)
